data_7235505
loop_
_publ_author_name
'Han, Mei-Ling'
'Shen, Yu'
'Leng, Ying'
'Zhang, Hua'
'Yue, Jian-Min'

_publ_section_title
;
 New rearranged limonoids from Walsura cochinchinensis
;
_journal_issue 37
_journal_name_full 'RSC Adv.'
_journal_page_first 19150
_journal_paper_doi 10.1039/C4RA00708E
_journal_volume 4
_journal_year 2014
_chemical_absolute_configuration ad
_chemical_formula_sum 'C27 H32 O4'
_chemical_formula_weight 420.53
_space_group_IT_number 19
_space_group_name_Hall 'P 2ac 2ab'
_space_group_name_H-M_alt 'P 21 21 21'
_symmetry_cell_setting orthorhombic
_symmetry_space_group_name_H-M 'P 21 21 21'
_atom_sites_solution_hydrogens geom
_atom_sites_solution_primary direct
_atom_sites_solution_secondary difmap
_audit_creation_method SHELXL-97
_cell_angle_alpha 90.00
_cell_angle_beta 90.00
_cell_angle_gamma 90.00
_cell_formula_units_Z 4
_cell_length_a 5.96350(10)
_cell_length_b 13.7471(3)
_cell_length_c 28.1129(6)
_cell_measurement_reflns_used 9915
_cell_measurement_temperature 133(2)
_cell_measurement_theta_max 70.53
_cell_measurement_theta_min 3.14
_cell_volume 2304.72(8)
_computing_cell_refinement 'Bruker SAINT'
_computing_data_collection 'Bruker APEX2'
_computing_data_reduction 'Bruker SAINT'
_computing_molecular_graphics 'Bruker SHELXTL'
_computing_publication_material 'Bruker SHELXTL'
_computing_structure_refinement 'SHELXL-97 (Sheldrick, 1997)'
_computing_structure_solution 'SHELXS-97 (Sheldrick, 1990)'
_diffrn_ambient_temperature 133(2)
_diffrn_measured_fraction_theta_full 0.998
_diffrn_measured_fraction_theta_max 0.998
_diffrn_measurement_device_type 'Bruker APEX-II CCD'
_diffrn_measurement_method '\f and \w scans'
_diffrn_radiation_monochromator graphite
_diffrn_radiation_source 'fine-focus sealed tube'
_diffrn_radiation_type CuK\a
_diffrn_radiation_wavelength 1.54178
_diffrn_reflns_av_R_equivalents 0.0362
_diffrn_reflns_av_sigmaI/netI 0.0220
_diffrn_reflns_limit_h_max 6
_diffrn_reflns_limit_h_min -6
_diffrn_reflns_limit_k_max 16
_diffrn_reflns_limit_k_min -16
_diffrn_reflns_limit_l_max 33
_diffrn_reflns_limit_l_min -32
_diffrn_reflns_number 17561
_diffrn_reflns_theta_full 64.98
_diffrn_reflns_theta_max 64.98
_diffrn_reflns_theta_min 3.14
_diffrn_standards_number 0
_exptl_absorpt_coefficient_mu 0.636
_exptl_absorpt_correction_T_max 0.7535
_exptl_absorpt_correction_T_min 0.5818
_exptl_absorpt_correction_type multi-scan
_exptl_absorpt_process_details sadabs
_exptl_crystal_colour colorless
_exptl_crystal_density_diffrn 1.212
_exptl_crystal_density_method 'not measured'
_exptl_crystal_description prism
_exptl_crystal_F_000 904
_exptl_crystal_size_max 0.499
_exptl_crystal_size_mid 0.226
_exptl_crystal_size_min 0.152
_refine_diff_density_max 0.416
_refine_diff_density_min -0.424
_refine_diff_density_rms 0.051
_refine_ls_abs_structure_details 'Flack H D (1983), Acta Cryst. A39, 876-881'
_refine_ls_abs_structure_Flack 0.0(2)
_refine_ls_extinction_method none
_refine_ls_goodness_of_fit_ref 1.086
_refine_ls_hydrogen_treatment constr
_refine_ls_matrix_type full
_refine_ls_number_parameters 287
_refine_ls_number_reflns 3887
_refine_ls_number_restraints 0
_refine_ls_restrained_S_all 1.086
_refine_ls_R_factor_all 0.0420
_refine_ls_R_factor_gt 0.0419
_refine_ls_shift/su_max 0.001
_refine_ls_shift/su_mean 0.000
_refine_ls_structure_factor_coef Fsqd
_refine_ls_weighting_details 'calc w=1/[\s^2^(Fo^2^)+(0.0759P)^2^+0.6632P] where P=(Fo^2^+2Fc^2^)/3'
_refine_ls_weighting_scheme calc
_refine_ls_wR_factor_gt 0.1162
_refine_ls_wR_factor_ref 0.1163
_reflns_number_gt 3864
_reflns_number_total 3887
_reflns_threshold_expression >2sigma(I)
_cod_data_source_file c4ra00708e2.cif
_cod_data_source_block cu_dm11239_0m
_cod_depositor_comments
;
The following automatic conversions were performed:

data item '_symmetry_cell_setting' value 'Orthorhombic' was changed
to 'orthorhombic' in accordance with the
/home/saulius/struct/COD-crude-data/automatic-downloads/DataCite-retrospective/RSC/depositions/lib/dictionaries/cif_core.dic
dictionary named 'cif_core.dic' version 2.4.2 last updated on
2011-04-26.

Automatic conversion script
Id: cif_fix_values 6909 2019-04-08 15:41:33Z antanas 
;
_cod_original_sg_symbol_H-M P2(1)2(1)2(1)
_cod_database_code 7235505

loop_
_symmetry_equiv_pos_as_xyz
'x, y, z'
'x+1/2, -y+1/2, -z'
'-x, y+1/2, -z+1/2'
'-x+1/2, -y, z+1/2'

loop_
_atom_site_label
_atom_site_type_symbol
_atom_site_fract_x
_atom_site_fract_y
_atom_site_fract_z
_atom_site_U_iso_or_equiv
_atom_site_adp_type
_atom_site_occupancy
_atom_site_symmetry_multiplicity
_atom_site_calc_flag
_atom_site_refinement_flags
O1 O 0.7496(3) 0.29925(10) 0.68760(5) 0.0349(3) Uani 1 1 d .
O2 O 0.9847(2) -0.03333(9) 0.80486(4) 0.0247(3) Uani 1 1 d .
H2 H 1.0533 -0.0852 0.8110 0.037 Uiso 1 1 calc R
O3 O 1.2081(3) -0.17523(10) 0.98041(5) 0.0320(3) Uani 1 1 d .
O4 O 1.3732(5) -0.0160(2) 1.11028(8) 0.0932(9) Uani 1 1 d .
C1 C 0.7027(3) 0.27373(13) 0.81331(7) 0.0240(4) Uani 1 1 d .
H1 H 0.7301 0.3124 0.8407 0.029 Uiso 1 1 calc R
C2 C 0.7437(3) 0.31309(13) 0.77075(7) 0.0280(4) Uani 1 1 d .
H2A H 0.8027 0.3772 0.7694 0.034 Uiso 1 1 calc R
C3 C 0.7013(3) 0.26122(13) 0.72565(7) 0.0260(4) Uani 1 1 d .
C4 C 0.5919(3) 0.16017(13) 0.72755(7) 0.0249(4) Uani 1 1 d .
C5 C 0.6688(3) 0.11285(12) 0.77480(6) 0.0202(4) Uani 1 1 d .
H5 H 0.8362 0.1140 0.7728 0.024 Uiso 1 1 calc R
C6 C 0.6117(3) 0.00417(12) 0.78022(6) 0.0219(4) Uani 1 1 d .
H6A H 0.4508 -0.0031 0.7881 0.026 Uiso 1 1 calc R
H6B H 0.6397 -0.0298 0.7497 0.026 Uiso 1 1 calc R
C7 C 0.7547(3) -0.04222(12) 0.81958(6) 0.0216(4) Uani 1 1 d .
H7 H 0.7146 -0.1125 0.8230 0.026 Uiso 1 1 calc R
C8 C 0.7128(3) 0.01095(12) 0.86686(6) 0.0201(4) Uani 1 1 d .
C9 C 0.7586(3) 0.12123(12) 0.85960(6) 0.0191(4) Uani 1 1 d .
H9 H 0.9150 0.1238 0.8468 0.023 Uiso 1 1 calc R
C10 C 0.6155(3) 0.17156(13) 0.82072(6) 0.0213(4) Uani 1 1 d .
C11 C 0.7796(3) 0.16118(13) 0.91031(6) 0.0232(4) Uani 1 1 d .
H11A H 0.8700 0.2215 0.9113 0.028 Uiso 1 1 calc R
H11B H 0.6309 0.1734 0.9248 0.028 Uiso 1 1 calc R
C12 C 0.8999(3) 0.07668(13) 0.93420(6) 0.0225(4) Uani 1 1 d .
C13 C 1.0222(3) 0.07636(13) 0.97655(6) 0.0234(4) Uani 1 1 d .
C14 C 0.8728(3) -0.00810(13) 0.90798(6) 0.0216(4) Uani 1 1 d .
C15 C 0.9673(3) -0.09525(13) 0.92232(6) 0.0230(4) Uani 1 1 d .
H15 H 0.9450 -0.1532 0.9045 0.028 Uiso 1 1 calc R
C16 C 1.0965(3) -0.09547(14) 0.96374(6) 0.0252(4) Uani 1 1 d .
C17 C 1.1238(3) -0.01055(14) 0.99098(6) 0.0247(4) Uani 1 1 d .
C18 C 1.0414(4) 0.16752(14) 1.00615(7) 0.0306(4) Uani 1 1 d .
H18A H 1.0278 0.2247 0.9855 0.046 Uiso 1 1 calc R
H18B H 1.1874 0.1686 1.0222 0.046 Uiso 1 1 calc R
H18C H 0.9216 0.1685 1.0300 0.046 Uiso 1 1 calc R
C19 C 0.3659(3) 0.18020(15) 0.83474(7) 0.0286(4) Uani 1 1 d .
H19A H 0.3539 0.1902 0.8692 0.043 Uiso 1 1 calc R
H19B H 0.2870 0.1203 0.8259 0.043 Uiso 1 1 calc R
H19C H 0.2984 0.2355 0.8181 0.043 Uiso 1 1 calc R
C20 C 1.2665(3) -0.01208(15) 1.03429(6) 0.0283(4) Uani 1 1 d .
C21 C 1.1983(5) -0.0258(3) 1.08059(8) 0.0676(10) Uani 1 1 d .
H21 H 1.0490 -0.0401 1.0901 0.081 Uiso 1 1 calc R
C22 C 1.4912(4) 0.00561(19) 1.03717(8) 0.0439(5) Uani 1 1 d .
H22 H 1.5862 0.0191 1.0108 0.053 Uiso 1 1 calc R
C23 C 1.5589(3) 0.00115(17) 1.08319(7) 0.0353(5) Uani 1 1 d .
H23 H 1.7080 0.0086 1.0945 0.042 Uiso 1 1 calc R
C24 C 1.1901(4) -0.26306(15) 0.95352(8) 0.0378(5) Uani 1 1 d .
H24A H 1.0334 -0.2845 0.9530 0.057 Uiso 1 1 calc R
H24B H 1.2831 -0.3136 0.9682 0.057 Uiso 1 1 calc R
H24C H 1.2416 -0.2514 0.9209 0.057 Uiso 1 1 calc R
C28 C 0.3366(3) 0.17450(16) 0.72203(8) 0.0346(5) Uani 1 1 d .
H28A H 0.2866 0.2269 0.7432 0.052 Uiso 1 1 calc R
H28B H 0.2591 0.1140 0.7304 0.052 Uiso 1 1 calc R
H28C H 0.3021 0.1917 0.6890 0.052 Uiso 1 1 calc R
C29 C 0.6779(4) 0.10139(15) 0.68488(7) 0.0336(5) Uani 1 1 d .
H29A H 0.6726 0.1419 0.6562 0.050 Uiso 1 1 calc R
H29B H 0.5831 0.0439 0.6804 0.050 Uiso 1 1 calc R
H29C H 0.8328 0.0809 0.6908 0.050 Uiso 1 1 calc R
C30 C 0.4791(3) -0.01767(13) 0.88557(6) 0.0249(4) Uani 1 1 d .
H30A H 0.4801 -0.0862 0.8951 0.037 Uiso 1 1 calc R
H30B H 0.3675 -0.0080 0.8604 0.037 Uiso 1 1 calc R
H30C H 0.4409 0.0230 0.9130 0.037 Uiso 1 1 calc R

loop_
_atom_site_aniso_label
_atom_site_aniso_U_11
_atom_site_aniso_U_22
_atom_site_aniso_U_33
_atom_site_aniso_U_23
_atom_site_aniso_U_13
_atom_site_aniso_U_12
O1 0.0410(8) 0.0338(7) 0.0300(7) 0.0063(6) -0.0010(7) -0.0096(7)
O2 0.0208(6) 0.0248(6) 0.0285(6) 0.0002(5) 0.0037(5) 0.0040(5)
O3 0.0357(8) 0.0284(7) 0.0319(7) 0.0042(6) -0.0058(6) 0.0037(6)
O4 0.0761(16) 0.155(3) 0.0486(12) 0.0080(14) -0.0220(11) -0.0055(18)
C1 0.0209(9) 0.0212(8) 0.0300(9) -0.0029(7) -0.0020(7) 0.0011(7)
C2 0.0262(10) 0.0218(8) 0.0360(10) 0.0006(7) -0.0052(9) -0.0019(8)
C3 0.0209(9) 0.0278(9) 0.0293(9) 0.0031(8) -0.0028(7) 0.0005(7)
C4 0.0241(10) 0.0265(9) 0.0242(9) 0.0001(7) -0.0023(7) -0.0026(7)
C5 0.0140(8) 0.0232(8) 0.0234(9) -0.0020(7) -0.0007(7) -0.0019(7)
C6 0.0206(8) 0.0228(8) 0.0222(8) -0.0021(7) -0.0006(7) -0.0021(7)
C7 0.0230(9) 0.0197(8) 0.0221(8) -0.0028(6) -0.0003(7) -0.0016(7)
C8 0.0164(9) 0.0226(8) 0.0213(8) 0.0003(7) 0.0019(7) -0.0018(7)
C9 0.0126(8) 0.0211(8) 0.0234(8) -0.0022(7) 0.0006(7) -0.0002(7)
C10 0.0184(9) 0.0219(8) 0.0235(8) -0.0012(7) -0.0016(7) -0.0001(7)
C11 0.0212(9) 0.0234(8) 0.0249(9) -0.0034(7) 0.0010(7) 0.0000(7)
C12 0.0180(9) 0.0263(9) 0.0231(8) 0.0006(7) 0.0028(7) -0.0028(7)
C13 0.0182(9) 0.0295(9) 0.0226(8) -0.0015(7) 0.0025(7) -0.0038(8)
C14 0.0172(9) 0.0268(9) 0.0208(8) -0.0004(7) 0.0039(6) -0.0044(7)
C15 0.0212(9) 0.0247(8) 0.0231(8) -0.0012(7) 0.0028(7) -0.0037(7)
C16 0.0208(9) 0.0278(9) 0.0268(9) 0.0047(7) 0.0039(7) -0.0003(8)
C17 0.0191(9) 0.0333(9) 0.0216(8) 0.0028(7) 0.0014(7) -0.0045(8)
C18 0.0306(10) 0.0327(10) 0.0283(9) -0.0044(8) -0.0057(8) -0.0004(9)
C19 0.0221(10) 0.0321(10) 0.0316(10) -0.0018(8) 0.0019(8) 0.0045(8)
C20 0.0253(10) 0.0338(10) 0.0256(9) 0.0033(7) -0.0034(8) 0.0002(9)
C21 0.0362(14) 0.140(3) 0.0265(11) 0.0151(15) -0.0019(10) -0.0119(17)
C22 0.0327(12) 0.0628(15) 0.0361(11) 0.0120(11) -0.0081(9) -0.0089(12)
C23 0.0238(10) 0.0511(12) 0.0309(10) 0.0069(9) -0.0187(8) -0.0062(9)
C24 0.0409(12) 0.0273(10) 0.0450(12) 0.0014(9) -0.0081(10) 0.0053(9)
C28 0.0273(11) 0.0389(11) 0.0374(11) 0.0090(9) -0.0125(9) -0.0065(9)
C29 0.0461(13) 0.0321(10) 0.0227(9) -0.0002(8) -0.0044(8) -0.0033(9)
C30 0.0192(9) 0.0286(9) 0.0269(9) 0.0000(7) 0.0005(7) -0.0051(8)

loop_
_atom_type_symbol
_atom_type_description
_atom_type_scat_dispersion_real
_atom_type_scat_dispersion_imag
_atom_type_scat_source
C C 0.0181 0.0091 'International Tables Vol C Tables 4.2.6.8 and 6.1.1.4'
H H 0.0000 0.0000 'International Tables Vol C Tables 4.2.6.8 and 6.1.1.4'
O O 0.0492 0.0322 'International Tables Vol C Tables 4.2.6.8 and 6.1.1.4'

loop_
_geom_angle_atom_site_label_1
_geom_angle_atom_site_label_2
_geom_angle_atom_site_label_3
_geom_angle
C7 O2 H2 109.5
C16 O3 C24 117.42(15)
C21 O4 C23 107.50(19)
C2 C1 C10 124.24(16)
C2 C1 H1 117.9
C10 C1 H1 117.9
C1 C2 C3 122.84(17)
C1 C2 H2A 118.6
C3 C2 H2A 118.6
O1 C3 C2 120.23(17)
O1 C3 C4 121.09(17)
C2 C3 C4 118.67(16)
C29 C4 C3 107.90(16)
C29 C4 C28 108.55(17)
C3 C4 C28 107.47(16)
C29 C4 C5 110.51(15)
C3 C4 C5 106.51(14)
C28 C4 C5 115.60(16)
C6 C5 C4 115.28(14)
C6 C5 C10 112.09(14)
C4 C5 C10 115.69(14)
C6 C5 H5 104.0
C4 C5 H5 104.0
C10 C5 H5 104.0
C7 C6 C5 110.58(14)
C7 C6 H6A 109.5
C5 C6 H6A 109.5
C7 C6 H6B 109.5
C5 C6 H6B 109.5
H6A C6 H6B 108.1
O2 C7 C6 106.68(13)
O2 C7 C8 111.32(14)
C6 C7 C8 109.58(14)
O2 C7 H7 109.7
C6 C7 H7 109.7
C8 C7 H7 109.7
C14 C8 C7 118.23(14)
C14 C8 C30 105.31(13)
C7 C8 C30 108.71(14)
C14 C8 C9 99.07(13)
C7 C8 C9 108.76(13)
C30 C8 C9 116.93(14)
C11 C9 C10 122.75(14)
C11 C9 C8 103.99(13)
C10 C9 C8 115.58(14)
C11 C9 H9 104.2
C10 C9 H9 104.2
C8 C9 H9 104.2
C1 C10 C19 107.16(15)
C1 C10 C9 108.83(14)
C19 C10 C9 112.63(15)
C1 C10 C5 107.30(14)
C19 C10 C5 116.65(15)
C9 C10 C5 103.97(14)
C12 C11 C9 100.11(14)
C12 C11 H11A 111.7
C9 C11 H11A 111.7
C12 C11 H11B 111.8
C9 C11 H11B 111.7
H11A C11 H11B 109.5
C14 C12 C13 120.73(16)
C14 C12 C11 110.57(15)
C13 C12 C11 128.70(16)
C12 C13 C17 118.42(16)
C12 C13 C18 120.49(17)
C17 C13 C18 121.09(16)
C15 C14 C12 121.63(16)
C15 C14 C8 128.73(16)
C12 C14 C8 109.39(15)
C14 C15 C16 118.00(17)
C14 C15 H15 121.0
C16 C15 H15 121.0
O3 C16 C15 123.84(17)
O3 C16 C17 115.05(16)
C15 C16 C17 121.10(17)
C13 C17 C16 120.05(16)
C13 C17 C20 119.84(17)
C16 C17 C20 120.08(17)
C13 C18 H18A 109.5
C13 C18 H18B 109.5
H18A C18 H18B 109.5
C13 C18 H18C 109.5
H18A C18 H18C 109.5
H18B C18 H18C 109.5
C10 C19 H19A 109.5
C10 C19 H19B 109.5
H19A C19 H19B 109.5
C10 C19 H19C 109.5
H19A C19 H19C 109.5
H19B C19 H19C 109.5
C22 C20 C21 104.99(19)
C22 C20 C17 127.50(19)
C21 C20 C17 127.4(2)
O4 C21 C20 110.1(2)
O4 C21 H21 124.9
C20 C21 H21 124.9
C23 C22 C20 109.9(2)
C23 C22 H22 125.0
C20 C22 H22 125.0
C22 C23 O4 107.4(2)
C22 C23 H23 126.3
O4 C23 H23 126.3
O3 C24 H24A 109.5
O3 C24 H24B 109.5
H24A C24 H24B 109.5
O3 C24 H24C 109.5
H24A C24 H24C 109.5
H24B C24 H24C 109.5
C4 C28 H28A 109.5
C4 C28 H28B 109.5
H28A C28 H28B 109.5
C4 C28 H28C 109.5
H28A C28 H28C 109.5
H28B C28 H28C 109.5
C4 C29 H29A 109.5
C4 C29 H29B 109.5
H29A C29 H29B 109.5
C4 C29 H29C 109.5
H29A C29 H29C 109.5
H29B C29 H29C 109.5
C8 C30 H30A 109.5
C8 C30 H30B 109.5
H30A C30 H30B 109.5
C8 C30 H30C 109.5
H30A C30 H30C 109.5
H30B C30 H30C 109.5

loop_
_geom_bond_atom_site_label_1
_geom_bond_atom_site_label_2
_geom_bond_distance
O1 C3 1.225(2)
O2 C7 1.438(2)
O2 H2 0.8400
O3 C16 1.366(2)
O3 C24 1.429(2)
O4 C21 1.343(3)
O4 C23 1.364(3)
C1 C2 1.336(3)
C1 C10 1.512(2)
C1 H1 0.9500
C2 C3 1.476(3)
C2 H2A 0.9500
C3 C4 1.536(3)
C4 C29 1.535(3)
C4 C28 1.543(3)
C4 C5 1.548(2)
C5 C6 1.540(2)
C5 C10 1.555(2)
C5 H5 1.0000
C6 C7 1.536(2)
C6 H6A 0.9900
C6 H6B 0.9900
C7 C8 1.537(2)
C7 H7 1.0000
C8 C14 1.521(2)
C8 C30 1.541(2)
C8 C9 1.554(2)
C9 C11 1.533(2)
C9 C10 1.549(2)
C9 H9 1.0000
C10 C19 1.545(3)
C11 C12 1.522(2)
C11 H11A 0.9900
C11 H11B 0.9900
C12 C14 1.389(3)
C12 C13 1.396(3)
C13 C17 1.400(3)
C13 C18 1.509(2)
C14 C15 1.384(3)
C15 C16 1.396(3)
C15 H15 0.9500
C16 C17 1.406(3)
C17 C20 1.486(3)
C18 H18A 0.9800
C18 H18B 0.9800
C18 H18C 0.9800
C19 H19A 0.9800
C19 H19B 0.9800
C19 H19C 0.9800
C20 C22 1.364(3)
C20 C21 1.377(3)
C21 H21 0.9500
C22 C23 1.357(3)
C22 H22 0.9500
C23 H23 0.9500
C24 H24A 0.9800
C24 H24B 0.9800
C24 H24C 0.9800
C28 H28A 0.9800
C28 H28B 0.9800
C28 H28C 0.9800
C29 H29A 0.9800
C29 H29B 0.9800
C29 H29C 0.9800
C30 H30A 0.9800
C30 H30B 0.9800
C30 H30C 0.9800
